data_7024180
loop_
_publ_author_name
'Nishinaga, Tohru'
'Aono, Tomoshi'
'Isomura, Eigo'
'Watanabe, Sayaka'
'Miyake, Yoshihiro'
'Miyazaki, Akira'
'Enoki, Toshiaki'
'Miyasaka, Hitoshi'
'Otani, Hiroyuki'
'Iyoda, Masahiko'

_publ_section_title
;
 Structural, electronic and magnetic properties of Cu(II) complexes of
 2-substituted tropones bearing a ferrocenyl group at 5-position.
;
_journal_issue 9
_journal_name_full 'Dalton transactions (Cambridge, England : 2003)'
_journal_page_first 2293
_journal_page_last 2300
_journal_paper_doi 10.1039/b912255a
_journal_volume 39
_journal_year 2010
_chemical_formula_sum 'C21 H23 Fe N O'
_chemical_formula_weight 361.25
_chemical_name_systematic
;
?
;
_space_group_IT_number 61
_symmetry_cell_setting orthorhombic
_symmetry_space_group_name_Hall '-P 2ac 2ab'
_symmetry_space_group_name_H-M 'P b c a'
_atom_sites_solution_hydrogens geom
_atom_sites_solution_primary direct
_atom_sites_solution_secondary difmap
_audit_creation_method SHELXL-97
_cell_angle_alpha 90.00
_cell_angle_beta 90.00
_cell_angle_gamma 90.00
_cell_formula_units_Z 8
_cell_length_a 9.7399(13)
_cell_length_b 8.0421(11)
_cell_length_c 43.669(6)
_cell_measurement_temperature 293(2)
_cell_measurement_theta_max 23.25
_cell_measurement_theta_min 2.29
_cell_volume 3420.6(8)
_computing_cell_refinement 'Bruker SMART'
_computing_data_collection 'Bruker SMART'
_computing_data_reduction 'Bruker SHELXTL'
_computing_molecular_graphics 'Bruker SHELXTL'
_computing_publication_material 'Bruker SHELXTL'
_computing_structure_refinement 'SHELXL-97 (Sheldrick, 1997)'
_computing_structure_solution 'SHELXS-97 (Sheldrick, 1990)'
_diffrn_ambient_temperature 293(2)
_diffrn_measured_fraction_theta_full 0.998
_diffrn_measured_fraction_theta_max 0.998
_diffrn_measurement_device_type 'CCD aarea detector'
_diffrn_measurement_method 'phi and omega scans'
_diffrn_radiation_monochromator graphite
_diffrn_radiation_source 'fine-focus sealed tube'
_diffrn_radiation_type MoK\a
_diffrn_radiation_wavelength 0.71073
_diffrn_reflns_av_R_equivalents 0.0244
_diffrn_reflns_av_sigmaI/netI 0.0175
_diffrn_reflns_limit_h_max 10
_diffrn_reflns_limit_h_min -10
_diffrn_reflns_limit_k_max 8
_diffrn_reflns_limit_k_min -8
_diffrn_reflns_limit_l_max 48
_diffrn_reflns_limit_l_min -37
_diffrn_reflns_number 13509
_diffrn_reflns_theta_full 23.25
_diffrn_reflns_theta_max 23.25
_diffrn_reflns_theta_min 2.29
_exptl_absorpt_coefficient_mu 0.888
_exptl_absorpt_correction_T_max 0.9191
_exptl_absorpt_correction_T_min 0.6736
_exptl_absorpt_correction_type empirical
_exptl_crystal_density_diffrn 1.403
_exptl_crystal_density_method 'not measured'
_exptl_crystal_description plate
_exptl_crystal_F_000 1520
_exptl_crystal_size_max 0.40
_exptl_crystal_size_mid 0.40
_exptl_crystal_size_min 0.03
_refine_diff_density_max 0.218
_refine_diff_density_min -0.209
_refine_diff_density_rms 0.046
_refine_ls_extinction_coef 0.00020(11)
_refine_ls_extinction_expression Fc^*^=kFc[1+0.001xFc^2^\l^3^/sin(2\q)]^-1/4^
_refine_ls_extinction_method SHELXL
_refine_ls_goodness_of_fit_ref 1.050
_refine_ls_hydrogen_treatment constr
_refine_ls_matrix_type full
_refine_ls_number_parameters 220
_refine_ls_number_reflns 2447
_refine_ls_number_restraints 0
_refine_ls_restrained_S_all 1.050
_refine_ls_R_factor_all 0.0330
_refine_ls_R_factor_gt 0.0288
_refine_ls_shift/su_max 0.001
_refine_ls_shift/su_mean 0.000
_refine_ls_structure_factor_coef Fsqd
_refine_ls_weighting_details 'calc w=1/[\s^2^(Fo^2^)+(0.0432P)^2^+2.0313P] where P=(Fo^2^+2Fc^2^)/3'
_refine_ls_weighting_scheme calc
_refine_ls_wR_factor_gt 0.0744
_refine_ls_wR_factor_ref 0.0783
_reflns_number_gt 2183
_reflns_number_total 2447
_reflns_threshold_expression >2sigma(I)
_cod_data_source_file b912255a.txt
_cod_data_source_block 5
_cod_original_sg_symbol_H-M Pbca
_cod_database_code 7024180

loop_
_symmetry_equiv_pos_as_xyz
'x, y, z'
'-x+1/2, -y, z+1/2'
'x+1/2, -y+1/2, -z'
'-x, y+1/2, -z+1/2'
'-x, -y, -z'
'x-1/2, y, -z-1/2'
'-x-1/2, y-1/2, z'
'x, -y-1/2, z-1/2'

loop_
_atom_site_label
_atom_site_type_symbol
_atom_site_fract_x
_atom_site_fract_y
_atom_site_fract_z
_atom_site_U_iso_or_equiv
_atom_site_adp_type
_atom_site_occupancy
_atom_site_symmetry_multiplicity
_atom_site_calc_flag
_atom_site_refinement_flags
C1 C 0.9544(2) 0.4459(3) 0.31829(5) 0.0305(5) Uani 1 1 d .
C2 C 0.9898(2) 0.6187(3) 0.32771(5) 0.0267(5) Uani 1 1 d .
C3 C 1.0196(2) 0.6522(3) 0.35847(5) 0.0269(5) Uani 1 1 d .
H1 H 1.0676 0.7509 0.3614 0.032 Uiso 1 1 calc R
C4 C 0.99142(19) 0.5668(3) 0.38548(5) 0.0233(5) Uani 1 1 d .
H2 H 1.0357 0.6096 0.4026 0.028 Uiso 1 1 calc R
C5 C 0.9099(2) 0.4301(2) 0.39154(4) 0.0231(5) Uani 1 1 d .
C6 C 0.8442(2) 0.3394(3) 0.36799(5) 0.0308(5) Uani 1 1 d .
H3 H 0.7789 0.2627 0.3745 0.037 Uiso 1 1 calc R
C7 C 0.8632(2) 0.3485(3) 0.33709(5) 0.0334(5) Uani 1 1 d .
H4 H 0.8062 0.2781 0.3260 0.040 Uiso 1 1 calc R
C8 C 1.0172(2) 0.9157(3) 0.31549(6) 0.0381(6) Uani 1 1 d .
H5 H 0.9723 0.9312 0.3351 0.046 Uiso 1 1 calc R
H6 H 0.9698 0.9844 0.3006 0.046 Uiso 1 1 calc R
C9 C 1.1644(3) 0.9739(3) 0.31800(6) 0.0518(7) Uani 1 1 d .
H7 H 1.2093 0.9151 0.3343 0.078 Uiso 1 1 calc R
H8 H 1.1660 1.0911 0.3222 0.078 Uiso 1 1 calc R
H9 H 1.2113 0.9526 0.2991 0.078 Uiso 1 1 calc R
C10 C 0.9885(2) 0.7153(3) 0.27303(5) 0.0376(6) Uani 1 1 d .
H10 H 1.0324 0.6117 0.2672 0.045 Uiso 1 1 calc R
H11 H 1.0348 0.8048 0.2623 0.045 Uiso 1 1 calc R
C11 C 0.8393(3) 0.7107(3) 0.26331(6) 0.0455(6) Uani 1 1 d .
H12 H 0.7955 0.6150 0.2721 0.068 Uiso 1 1 calc R
H13 H 0.8339 0.7044 0.2414 0.068 Uiso 1 1 calc R
H14 H 0.7939 0.8097 0.2703 0.068 Uiso 1 1 calc R
C12 C 0.8888(2) 0.3768(2) 0.42353(4) 0.0219(4) Uani 1 1 d .
C13 C 0.9642(2) 0.4327(3) 0.44985(5) 0.0232(5) Uani 1 1 d .
H15 H 1.0343 0.5112 0.4498 0.028 Uiso 1 1 calc R
C14 C 0.9127(2) 0.3466(3) 0.47603(5) 0.0268(5) Uani 1 1 d .
H16 H 0.9435 0.3593 0.4961 0.032 Uiso 1 1 calc R
C15 C 0.8071(2) 0.2387(3) 0.46630(5) 0.0268(5) Uani 1 1 d .
H17 H 0.7561 0.1684 0.4788 0.032 Uiso 1 1 calc R
C16 C 0.7921(2) 0.2559(3) 0.43423(5) 0.0255(5) Uani 1 1 d .
H18 H 0.7298 0.1982 0.4221 0.031 Uiso 1 1 calc R
C17 C 1.1211(2) 0.0912(3) 0.41295(6) 0.0393(6) Uani 1 1 d .
H19 H 1.1368 0.1338 0.3935 0.047 Uiso 1 1 calc R
C18 C 1.1913(2) 0.1365(3) 0.43989(6) 0.0421(6) Uani 1 1 d .
H20 H 1.2613 0.2147 0.4414 0.051 Uiso 1 1 calc R
C19 C 1.1365(2) 0.0423(3) 0.46431(6) 0.0390(6) Uani 1 1 d .
H21 H 1.1643 0.0475 0.4847 0.047 Uiso 1 1 calc R
C20 C 1.0323(2) -0.0608(3) 0.45249(6) 0.0353(6) Uani 1 1 d .
H22 H 0.9794 -0.1355 0.4636 0.042 Uiso 1 1 calc R
C21 C 1.0225(2) -0.0308(3) 0.42080(6) 0.0357(6) Uani 1 1 d .
H23 H 0.9617 -0.0822 0.4074 0.043 Uiso 1 1 calc R
Fe1 Fe 0.98687(3) 0.18248(4) 0.444536(7) 0.02099(14) Uani 1 1 d .
N1 N 1.00436(18) 0.7400(2) 0.30636(4) 0.0327(5) Uani 1 1 d .
O1 O 0.99517(17) 0.3877(2) 0.29368(4) 0.0441(5) Uani 1 1 d .

loop_
_atom_site_aniso_label
_atom_site_aniso_U_11
_atom_site_aniso_U_22
_atom_site_aniso_U_33
_atom_site_aniso_U_23
_atom_site_aniso_U_13
_atom_site_aniso_U_12
C1 0.0347(12) 0.0330(13) 0.0238(12) -0.0026(10) -0.0050(10) 0.0045(10)
C2 0.0245(11) 0.0303(13) 0.0255(12) 0.0012(10) 0.0028(9) 0.0019(9)
C3 0.0290(11) 0.0240(12) 0.0277(13) -0.0001(10) 0.0010(9) -0.0031(9)
C4 0.0257(11) 0.0221(12) 0.0221(12) -0.0035(9) -0.0021(8) 0.0007(9)
C5 0.0221(10) 0.0232(11) 0.0241(11) -0.0009(9) -0.0010(9) 0.0045(9)
C6 0.0322(12) 0.0299(12) 0.0302(12) 0.0013(10) -0.0027(10) -0.0073(10)
C7 0.0390(13) 0.0311(12) 0.0299(13) -0.0050(10) -0.0073(10) -0.0077(10)
C8 0.0438(14) 0.0354(14) 0.0351(14) 0.0080(11) 0.0004(11) 0.0002(11)
C9 0.0553(17) 0.0480(17) 0.0522(17) 0.0089(13) 0.0018(14) -0.0150(13)
C10 0.0441(14) 0.0472(15) 0.0216(12) 0.0088(11) 0.0043(10) 0.0000(11)
C11 0.0500(15) 0.0555(17) 0.0310(13) 0.0044(12) -0.0020(11) 0.0002(13)
C12 0.0221(10) 0.0188(10) 0.0248(11) 0.0004(8) -0.0013(9) 0.0041(8)
C13 0.0284(11) 0.0159(11) 0.0254(12) -0.0020(9) -0.0024(9) 0.0014(9)
C14 0.0332(12) 0.0252(11) 0.0221(11) -0.0019(9) 0.0011(9) 0.0041(10)
C15 0.0240(10) 0.0261(11) 0.0304(12) 0.0039(9) 0.0058(9) 0.0041(10)
C16 0.0189(10) 0.0241(11) 0.0334(12) 0.0004(10) -0.0025(9) 0.0026(9)
C17 0.0392(13) 0.0390(14) 0.0398(14) 0.0012(11) 0.0150(12) 0.0123(11)
C18 0.0177(11) 0.0321(14) 0.0766(19) -0.0065(13) 0.0056(12) 0.0032(10)
C19 0.0331(12) 0.0415(14) 0.0424(14) -0.0035(11) -0.0110(11) 0.0182(11)
C20 0.0328(12) 0.0188(12) 0.0544(16) 0.0052(11) 0.0032(11) 0.0080(10)
C21 0.0343(13) 0.0280(13) 0.0448(15) -0.0129(11) -0.0035(11) 0.0078(10)
Fe1 0.0201(2) 0.0185(2) 0.0244(2) -0.00051(12) -0.00059(12) 0.00126(11)
N1 0.0375(11) 0.0336(12) 0.0271(11) 0.0035(10) 0.0016(8) -0.0037(8)
O1 0.0593(11) 0.0441(11) 0.0288(10) -0.0090(8) 0.0070(8) 0.0020(8)

loop_
_atom_type_symbol
_atom_type_description
_atom_type_scat_dispersion_real
_atom_type_scat_dispersion_imag
_atom_type_scat_source
C C 0.0033 0.0016 'International Tables Vol C Tables 4.2.6.8 and 6.1.1.4'
H H 0.0000 0.0000 'International Tables Vol C Tables 4.2.6.8 and 6.1.1.4'
N N 0.0061 0.0033 'International Tables Vol C Tables 4.2.6.8 and 6.1.1.4'
O O 0.0106 0.0060 'International Tables Vol C Tables 4.2.6.8 and 6.1.1.4'
Fe Fe 0.3463 0.8444 'International Tables Vol C Tables 4.2.6.8 and 6.1.1.4'

loop_
_geom_angle_atom_site_label_1
_geom_angle_atom_site_label_2
_geom_angle_atom_site_label_3
_geom_angle
O1 C1 C7 119.1(2)
O1 C1 C2 121.2(2)
C7 C1 C2 119.49(19)
N1 C2 C3 119.9(2)
N1 C2 C1 120.3(2)
C3 C2 C1 119.5(2)
C4 C3 C2 132.6(2)
C5 C4 C3 131.9(2)
C4 C5 C6 122.10(19)
C4 C5 C12 119.50(18)
C6 C5 C12 118.40(18)
C7 C6 C5 129.1(2)
C6 C7 C1 132.6(2)
N1 C8 C9 113.4(2)
N1 C10 C11 112.30(19)
C16 C12 C13 106.71(17)
C16 C12 C5 126.69(18)
C13 C12 C5 126.57(19)
C16 C12 Fe1 69.05(11)
C13 C12 Fe1 69.00(11)
C5 C12 Fe1 125.50(14)
C14 C13 C12 108.06(19)
C14 C13 Fe1 69.53(12)
C12 C13 Fe1 69.85(11)
C15 C14 C13 108.23(18)
C15 C14 Fe1 69.95(11)
C13 C14 Fe1 69.46(12)
C14 C15 C16 108.27(18)
C14 C15 Fe1 69.59(11)
C16 C15 Fe1 69.49(11)
C15 C16 C12 108.74(18)
C15 C16 Fe1 69.93(11)
C12 C16 Fe1 69.91(11)
C18 C17 C21 107.9(2)
C18 C17 Fe1 69.67(13)
C21 C17 Fe1 69.52(13)
C17 C18 C19 107.9(2)
C17 C18 Fe1 69.86(13)
C19 C18 Fe1 69.66(13)
C20 C19 C18 108.1(2)
C20 C19 Fe1 69.80(13)
C18 C19 Fe1 69.70(13)
C21 C20 C19 108.0(2)
C21 C20 Fe1 69.69(13)
C19 C20 Fe1 69.72(13)
C20 C21 C17 108.1(2)
C20 C21 Fe1 69.83(13)
C17 C21 Fe1 69.80(13)
C21 Fe1 C19 68.10(10)
C21 Fe1 C18 68.24(10)
C19 Fe1 C18 40.64(10)
C21 Fe1 C20 40.48(10)
C19 Fe1 C20 40.48(10)
C18 Fe1 C20 68.27(10)
C21 Fe1 C16 106.89(9)
C19 Fe1 C16 157.11(10)
C18 Fe1 C16 160.33(10)
C20 Fe1 C16 121.25(9)
C21 Fe1 C13 155.41(9)
C19 Fe1 C13 125.21(9)
C18 Fe1 C13 107.26(10)
C20 Fe1 C13 162.41(10)
C16 Fe1 C13 68.78(9)
C21 Fe1 C17 40.68(10)
C19 Fe1 C17 68.17(10)
C18 Fe1 C17 40.48(10)
C20 Fe1 C17 68.26(10)
C16 Fe1 C17 123.53(9)
C13 Fe1 C17 120.17(9)
C21 Fe1 C14 161.85(10)
C19 Fe1 C14 109.02(9)
C18 Fe1 C14 122.10(10)
C20 Fe1 C14 125.74(9)
C16 Fe1 C14 68.38(9)
C13 Fe1 C14 41.01(8)
C17 Fe1 C14 156.57(10)
C21 Fe1 C15 124.74(9)
C19 Fe1 C15 122.61(9)
C18 Fe1 C15 157.68(10)
C20 Fe1 C15 108.65(9)
C16 Fe1 C15 40.58(8)
C13 Fe1 C15 68.62(9)
C17 Fe1 C15 160.86(10)
C14 Fe1 C15 40.46(8)
C21 Fe1 C12 119.65(9)
C19 Fe1 C12 161.21(9)
C18 Fe1 C12 123.37(9)
C20 Fe1 C12 155.65(9)
C16 Fe1 C12 41.04(8)
C13 Fe1 C12 41.14(8)
C17 Fe1 C12 105.73(9)
C14 Fe1 C12 69.09(8)
C15 Fe1 C12 68.89(8)
C2 N1 C8 120.81(19)
C2 N1 C10 124.7(2)
C8 N1 C10 113.86(19)

loop_
_geom_bond_atom_site_label_1
_geom_bond_atom_site_label_2
_geom_bond_distance
C1 O1 1.238(3)
C1 C7 1.441(3)
C1 C2 1.489(3)
C2 N1 1.357(3)
C2 C3 1.400(3)
C3 C4 1.393(3)
C4 C5 1.381(3)
C5 C6 1.414(3)
C5 C12 1.475(3)
C6 C7 1.364(3)
C8 N1 1.474(3)
C8 C9 1.512(3)
C10 N1 1.477(3)
C10 C11 1.515(3)
C12 C16 1.432(3)
C12 C13 1.436(3)
C12 Fe1 2.0487(19)
C13 C14 1.428(3)
C13 Fe1 2.037(2)
C14 C15 1.411(3)
C14 Fe1 2.038(2)
C15 C16 1.415(3)
C15 Fe1 2.043(2)
C16 Fe1 2.0371(19)
C17 C18 1.409(3)
C17 C21 1.415(3)
C17 Fe1 2.038(2)
C18 C19 1.413(3)
C18 Fe1 2.035(2)
C19 C20 1.408(3)
C19 Fe1 2.035(2)
C20 C21 1.408(4)
C20 Fe1 2.036(2)
C21 Fe1 2.034(2)

loop_
_geom_torsion_atom_site_label_1
_geom_torsion_atom_site_label_2
_geom_torsion_atom_site_label_3
_geom_torsion_atom_site_label_4
_geom_torsion
O1 C1 C2 N1 32.8(3)
C7 C1 C2 N1 -142.8(2)
O1 C1 C2 C3 -141.7(2)
C7 C1 C2 C3 42.8(3)
N1 C2 C3 C4 166.3(2)
C1 C2 C3 C4 -19.2(4)
C2 C3 C4 C5 -9.3(4)
C3 C4 C5 C6 5.7(3)
C3 C4 C5 C12 -173.8(2)
C4 C5 C6 C7 11.1(4)
C12 C5 C6 C7 -169.4(2)
C5 C6 C7 C1 1.6(4)
O1 C1 C7 C6 149.3(3)
C2 C1 C7 C6 -35.1(4)
C4 C5 C12 C16 169.64(19)
C6 C5 C12 C16 -9.8(3)
C4 C5 C12 C13 -12.4(3)
C6 C5 C12 C13 168.2(2)
C4 C5 C12 Fe1 -101.3(2)
C6 C5 C12 Fe1 79.3(2)
C16 C12 C13 C14 -0.2(2)
C5 C12 C13 C14 -178.57(18)
Fe1 C12 C13 C14 -59.24(14)
C16 C12 C13 Fe1 58.99(13)
C5 C12 C13 Fe1 -119.3(2)
C12 C13 C14 C15 0.0(2)
Fe1 C13 C14 C15 -59.42(14)
C12 C13 C14 Fe1 59.44(14)
C13 C14 C15 C16 0.2(2)
Fe1 C14 C15 C16 -58.90(14)
C13 C14 C15 Fe1 59.11(14)
C14 C15 C16 C12 -0.4(2)
Fe1 C15 C16 C12 -59.33(14)
C14 C15 C16 Fe1 58.96(14)
C13 C12 C16 C15 0.4(2)
C5 C12 C16 C15 178.69(18)
Fe1 C12 C16 C15 59.35(14)
C13 C12 C16 Fe1 -58.97(13)
C5 C12 C16 Fe1 119.3(2)
C21 C17 C18 C19 0.2(3)
Fe1 C17 C18 C19 59.48(16)
C21 C17 C18 Fe1 -59.25(15)
C17 C18 C19 C20 -0.2(3)
Fe1 C18 C19 C20 59.44(15)
C17 C18 C19 Fe1 -59.60(16)
C18 C19 C20 C21 0.0(2)
Fe1 C19 C20 C21 59.40(15)
C18 C19 C20 Fe1 -59.37(16)
C19 C20 C21 C17 0.1(2)
Fe1 C20 C21 C17 59.54(15)
C19 C20 C21 Fe1 -59.42(15)
C18 C17 C21 C20 -0.2(2)
Fe1 C17 C21 C20 -59.55(15)
C18 C17 C21 Fe1 59.34(16)
C20 C21 Fe1 C19 37.65(14)
C17 C21 Fe1 C19 -81.54(16)
C20 C21 Fe1 C18 81.58(15)
C17 C21 Fe1 C18 -37.61(14)
C17 C21 Fe1 C20 -119.2(2)
C20 C21 Fe1 C16 -118.64(14)
C17 C21 Fe1 C16 122.17(14)
C20 C21 Fe1 C13 165.58(19)
C17 C21 Fe1 C13 46.4(3)
C20 C21 Fe1 C17 119.2(2)
C20 C21 Fe1 C14 -46.7(3)
C17 C21 Fe1 C14 -165.9(3)
C20 C21 Fe1 C15 -77.70(16)
C17 C21 Fe1 C15 163.11(14)
C20 C21 Fe1 C12 -161.40(13)
C17 C21 Fe1 C12 79.40(15)
C20 C19 Fe1 C21 -37.65(14)
C18 C19 Fe1 C21 81.66(16)
C20 C19 Fe1 C18 -119.3(2)
C18 C19 Fe1 C20 119.3(2)
C20 C19 Fe1 C16 43.9(3)
C18 C19 Fe1 C16 163.2(2)
C20 C19 Fe1 C13 166.03(14)
C18 C19 Fe1 C13 -74.66(17)
C20 C19 Fe1 C17 -81.64(16)
C18 C19 Fe1 C17 37.68(15)
C20 C19 Fe1 C14 123.21(15)
C18 C19 Fe1 C14 -117.47(15)
C20 C19 Fe1 C15 80.51(17)
C18 C19 Fe1 C15 -160.17(14)
C20 C19 Fe1 C12 -155.9(2)
C18 C19 Fe1 C12 -36.6(3)
C17 C18 Fe1 C21 37.79(15)
C19 C18 Fe1 C21 -81.28(16)
C17 C18 Fe1 C19 119.1(2)
C17 C18 Fe1 C20 81.53(16)
C19 C18 Fe1 C20 -37.54(15)
C17 C18 Fe1 C16 -41.4(3)
C19 C18 Fe1 C16 -160.5(2)
C17 C18 Fe1 C13 -116.53(14)
C19 C18 Fe1 C13 124.40(14)
C19 C18 Fe1 C17 -119.1(2)
C17 C18 Fe1 C14 -158.99(14)
C19 C18 Fe1 C14 81.95(16)
C17 C18 Fe1 C15 167.8(2)
C19 C18 Fe1 C15 48.8(3)
C17 C18 Fe1 C12 -74.23(16)
C19 C18 Fe1 C12 166.70(13)
C19 C20 Fe1 C21 119.2(2)
C21 C20 Fe1 C19 -119.2(2)
C21 C20 Fe1 C18 -81.51(15)
C19 C20 Fe1 C18 37.68(15)
C21 C20 Fe1 C16 79.20(15)
C19 C20 Fe1 C16 -161.61(14)
C21 C20 Fe1 C13 -160.0(3)
C19 C20 Fe1 C13 -40.8(4)
C21 C20 Fe1 C17 -37.78(14)
C19 C20 Fe1 C17 81.41(16)
C21 C20 Fe1 C14 163.79(13)
C19 C20 Fe1 C14 -77.02(17)
C21 C20 Fe1 C15 122.08(14)
C19 C20 Fe1 C15 -118.73(15)
C21 C20 Fe1 C12 42.2(3)
C19 C20 Fe1 C12 161.42(19)
C15 C16 Fe1 C21 124.13(13)
C12 C16 Fe1 C21 -116.01(13)
C15 C16 Fe1 C19 50.6(3)
C12 C16 Fe1 C19 170.4(2)
C15 C16 Fe1 C18 -163.4(3)
C12 C16 Fe1 C18 -43.6(3)
C15 C16 Fe1 C20 82.34(15)
C12 C16 Fe1 C20 -157.81(13)
C15 C16 Fe1 C13 -81.51(13)
C12 C16 Fe1 C13 38.35(12)
C15 C16 Fe1 C17 165.57(13)
C12 C16 Fe1 C17 -74.57(15)
C15 C16 Fe1 C14 -37.30(12)
C12 C16 Fe1 C14 82.56(13)
C12 C16 Fe1 C15 119.85(17)
C15 C16 Fe1 C12 -119.85(17)
C14 C13 Fe1 C21 165.32(19)
C12 C13 Fe1 C21 46.0(3)
C14 C13 Fe1 C19 -78.26(15)
C12 C13 Fe1 C19 162.44(13)
C14 C13 Fe1 C18 -119.39(14)
C12 C13 Fe1 C18 121.32(13)
C14 C13 Fe1 C20 -47.0(3)
C12 C13 Fe1 C20 -166.3(3)
C14 C13 Fe1 C16 81.04(13)
C12 C13 Fe1 C16 -38.26(12)
C14 C13 Fe1 C17 -161.59(13)
C12 C13 Fe1 C17 79.11(14)
C12 C13 Fe1 C14 -119.30(18)
C14 C13 Fe1 C15 37.34(12)
C12 C13 Fe1 C15 -81.96(13)
C14 C13 Fe1 C12 119.30(18)
C18 C17 Fe1 C21 -119.2(2)
C18 C17 Fe1 C19 -37.82(15)
C21 C17 Fe1 C19 81.35(15)
C21 C17 Fe1 C18 119.2(2)
C18 C17 Fe1 C20 -81.57(16)
C21 C17 Fe1 C20 37.60(14)
C18 C17 Fe1 C16 164.50(13)
C21 C17 Fe1 C16 -76.33(16)
C18 C17 Fe1 C13 81.23(16)
C21 C17 Fe1 C13 -159.60(13)
C18 C17 Fe1 C14 49.8(3)
C21 C17 Fe1 C14 169.0(2)
C18 C17 Fe1 C15 -165.9(2)
C21 C17 Fe1 C15 -46.7(3)
C18 C17 Fe1 C12 123.39(14)
C21 C17 Fe1 C12 -117.44(14)
C15 C14 Fe1 C21 -40.7(3)
C13 C14 Fe1 C21 -160.2(3)
C15 C14 Fe1 C19 -118.31(14)
C13 C14 Fe1 C19 122.20(13)
C15 C14 Fe1 C18 -161.32(13)
C13 C14 Fe1 C18 79.19(15)
C15 C14 Fe1 C20 -76.31(15)
C13 C14 Fe1 C20 164.20(13)
C15 C14 Fe1 C16 37.41(12)
C13 C14 Fe1 C16 -82.08(13)
C15 C14 Fe1 C13 119.49(18)
C15 C14 Fe1 C17 162.8(2)
C13 C14 Fe1 C17 43.4(3)
C13 C14 Fe1 C15 -119.49(18)
C15 C14 Fe1 C12 81.59(13)
C13 C14 Fe1 C12 -37.90(12)
C14 C15 Fe1 C21 165.68(13)
C16 C15 Fe1 C21 -74.56(15)
C14 C15 Fe1 C19 81.15(15)
C16 C15 Fe1 C19 -159.10(13)
C14 C15 Fe1 C18 45.6(3)
C16 C15 Fe1 C18 165.3(2)
C14 C15 Fe1 C20 123.66(13)
C16 C15 Fe1 C20 -116.59(14)
C14 C15 Fe1 C16 -119.76(18)
C14 C15 Fe1 C13 -37.84(12)
C16 C15 Fe1 C13 81.92(13)
C14 C15 Fe1 C17 -159.0(3)
C16 C15 Fe1 C17 -39.3(3)
C16 C15 Fe1 C14 119.76(18)
C14 C15 Fe1 C12 -82.13(13)
C16 C15 Fe1 C12 37.62(12)
C16 C12 Fe1 C21 81.68(14)
C13 C12 Fe1 C21 -159.85(13)
C5 C12 Fe1 C21 -39.2(2)
C16 C12 Fe1 C19 -168.4(3)
C13 C12 Fe1 C19 -49.9(3)
C5 C12 Fe1 C19 70.7(3)
C16 C12 Fe1 C18 163.87(13)
C13 C12 Fe1 C18 -77.65(15)
C5 C12 Fe1 C18 43.0(2)
C16 C12 Fe1 C20 51.5(3)
C13 C12 Fe1 C20 170.0(2)
C5 C12 Fe1 C20 -69.3(3)
C13 C12 Fe1 C16 118.47(17)
C5 C12 Fe1 C16 -120.9(2)
C16 C12 Fe1 C13 -118.47(17)
C5 C12 Fe1 C13 120.7(2)
C16 C12 Fe1 C17 123.41(13)
C13 C12 Fe1 C17 -118.12(13)
C5 C12 Fe1 C17 2.6(2)
C16 C12 Fe1 C14 -80.69(13)
C13 C12 Fe1 C14 37.78(12)
C5 C12 Fe1 C14 158.46(19)
C16 C12 Fe1 C15 -37.21(12)
C13 C12 Fe1 C15 81.26(13)
C5 C12 Fe1 C15 -158.06(19)
C3 C2 N1 C8 -15.4(3)
C1 C2 N1 C8 170.12(19)
C3 C2 N1 C10 174.03(19)
C1 C2 N1 C10 -0.4(3)
C9 C8 N1 C2 95.0(2)
C9 C8 N1 C10 -93.5(2)
C11 C10 N1 C2 79.3(3)
C11 C10 N1 C8 -91.8(2)
